data_7104870
loop_
_publ_author_name
'Carlisle, Julie'
'Fox, David J.'
'Warren, Stuart'

_publ_section_title
;
 Thermodynamically controlled cyclisation reactions with double
 phenylsulfanyl migration
;
_journal_coden_ASTM CHCOFS
_journal_issue 21
_journal_name_full
;
 Chemical Communications (Cambridge, United Kingdom)
;
_journal_page_first 2696
_journal_page_last 2697
_journal_paper_doi 10.1039/b308609g
_journal_year 2003
_chemical_formula_moiety 'C24 H30 O2 S2'
_chemical_formula_sum 'C24 H30 O2 S2'
_chemical_formula_weight 414.60
_space_group_IT_number 4
_symmetry_cell_setting monoclinic
_symmetry_space_group_name_Hall 'P 2yb'
_symmetry_space_group_name_H-M 'P 1 21 1'
_atom_sites_solution_hydrogens geom
_atom_sites_solution_primary direct
_atom_sites_solution_secondary difmap
_audit_creation_method SHELXL-97
_cell_angle_alpha 90.00
_cell_angle_beta 109.981(2)
_cell_angle_gamma 90.00
_cell_formula_units_Z 2
_cell_length_a 9.7835(3)
_cell_length_b 11.2223(4)
_cell_length_c 10.6280(3)
_cell_measurement_reflns_used 4869
_cell_measurement_temperature 180(2)
_cell_measurement_theta_max 27.48
_cell_measurement_theta_min 1.00
_cell_volume 1096.64(6)
_computing_cell_refinement 'HKL Scalepack (Otwinowski & Minor 1997)'
_computing_data_collection 'Collect (Nonius B.V. 1998)'
_computing_data_reduction
;
HKL Denzo and Scalepack (Otwinowski & Minor 1997)
;
_computing_publication_material 'SHELXL-97 (Sheldrick 1997)'
_computing_structure_refinement 'SHELXL-97 (Sheldrick 1997)'
_computing_structure_solution 'SIR-92 (Altomare et al. 1994)'
_diffrn_ambient_temperature 180(2)
_diffrn_measured_fraction_theta_full 0.992
_diffrn_measured_fraction_theta_max 0.992
_diffrn_measurement_device_type 'Nonius Kappa CCD'
_diffrn_measurement_method 'Thin slice \w and \f scans'
_diffrn_radiation_source 'fine-focus sealed tube'
_diffrn_radiation_type MoK\a
_diffrn_radiation_wavelength 0.71073
_diffrn_reflns_av_R_equivalents 0.0409
_diffrn_reflns_av_sigmaI/netI 0.0661
_diffrn_reflns_limit_h_max 11
_diffrn_reflns_limit_h_min -12
_diffrn_reflns_limit_k_max 13
_diffrn_reflns_limit_k_min -14
_diffrn_reflns_limit_l_max 13
_diffrn_reflns_limit_l_min -13
_diffrn_reflns_number 6935
_diffrn_reflns_theta_full 27.48
_diffrn_reflns_theta_max 27.48
_diffrn_reflns_theta_min 3.92
_diffrn_standards_number 0
_exptl_absorpt_coefficient_mu 0.260
_exptl_absorpt_correction_T_max 0.970
_exptl_absorpt_correction_T_min 0.932
_exptl_absorpt_correction_type multi-scan
_exptl_absorpt_process_details
;
multi-scan from symmetry-related measurements
Sortav (Blessing 1995)
;
_exptl_crystal_density_diffrn 1.256
_exptl_crystal_density_method 'not measured'
_exptl_crystal_F_000 444
_exptl_crystal_size_max 0.23
_exptl_crystal_size_mid 0.18
_exptl_crystal_size_min 0.12
_refine_diff_density_max 0.201
_refine_diff_density_min -0.208
_refine_diff_density_rms 0.044
_refine_ls_abs_structure_details 'Flack H D (1983), Acta Cryst. A39, 876-881'
_refine_ls_abs_structure_Flack -0.04(6)
_refine_ls_extinction_method none
_refine_ls_goodness_of_fit_ref 1.039
_refine_ls_hydrogen_treatment mixed
_refine_ls_matrix_type full
_refine_ls_number_parameters 257
_refine_ls_number_reflns 4285
_refine_ls_number_restraints 1
_refine_ls_restrained_S_all 1.039
_refine_ls_R_factor_all 0.0535
_refine_ls_R_factor_gt 0.0383
_refine_ls_shift/su_max 0.001
_refine_ls_shift/su_mean 0.000
_refine_ls_structure_factor_coef Fsqd
_refine_ls_weighting_details 'calc w=1/[\s^2^(Fo^2^)+(0.0166P)^2^+0.1750P] where P=(Fo^2^+2Fc^2^)/3'
_refine_ls_weighting_scheme calc
_refine_ls_wR_factor_gt 0.0721
_refine_ls_wR_factor_ref 0.0777
_reflns_number_gt 3679
_reflns_number_total 4285
_reflns_threshold_expression >2sigma(I)
_cod_data_source_file b308609g.txt
_cod_data_source_block sw0209
_cod_depositor_comments
;
The following automatic conversions were performed:
'_symmetry_cell_setting' value 'Monoclinic' changed to 'monoclinic'
according to '/home/saulius/struct/CIF-dictionaries/cif_core.dic'
dictionary named 'cif_core.dic' version 2.4.1 from 2010-06-29.

Automatic conversion script
Id: cif_fix_enum 1527 2010-12-29 10:47:43Z saulius 
;
_cod_original_sg_symbol_H-M P2(1)
_cod_database_code 7104870

loop_
_symmetry_equiv_pos_as_xyz
'x, y, z'
'-x, y+1/2, -z'

loop_
_atom_site_label
_atom_site_type_symbol
_atom_site_fract_x
_atom_site_fract_y
_atom_site_fract_z
_atom_site_U_iso_or_equiv
_atom_site_adp_type
_atom_site_occupancy
_atom_site_symmetry_multiplicity
_atom_site_calc_flag
_atom_site_refinement_flags
_atom_site_disorder_assembly
_atom_site_disorder_group
S1 S 1.04090(6) 0.42040(6) 0.96165(5) 0.03828(16) Uani 1 1 d . . .
S2 S 0.45230(6) 0.06436(6) 0.33243(5) 0.04047(17) Uani 1 1 d . . .
O1 O 0.85836(15) 0.28282(13) 0.58873(13) 0.0291(3) Uani 1 1 d . . .
O2 O 0.65557(15) 0.18369(13) 0.71028(13) 0.0280(3) Uani 1 1 d . . .
C1 C 0.9602(2) 0.3515(2) 0.6953(2) 0.0293(5) Uani 1 1 d . . .
C2 C 0.9121(2) 0.3410(2) 0.81885(19) 0.0275(5) Uani 1 1 d . . .
H2 H 0.8147 0.3798 0.7969 0.033 Uiso 1 1 calc R . .
C3 C 0.8981(2) 0.2120(2) 0.8563(2) 0.0312(5) Uani 1 1 d . . .
H3A H 0.9957 0.1750 0.8896 0.037 Uiso 1 1 calc R . .
H3B H 0.8568 0.2093 0.9292 0.037 Uiso 1 1 calc R . .
C4 C 0.8011(2) 0.1417(2) 0.73697(19) 0.0292(5) Uani 1 1 d . . .
H4 H 0.8063 0.0552 0.7607 0.035 Uiso 1 1 calc R . .
C5 C 0.8489(2) 0.1587(2) 0.6164(2) 0.0294(5) Uani 1 1 d . . .
H5 H 0.9460 0.1204 0.6342 0.035 Uiso 1 1 calc R . .
C6 C 0.7391(2) 0.1036(2) 0.4926(2) 0.0319(5) Uani 1 1 d . . .
H6A H 0.7446 0.0157 0.5008 0.038 Uiso 1 1 calc R . .
H6B H 0.7639 0.1261 0.4130 0.038 Uiso 1 1 calc R . .
C7 C 0.5845(2) 0.1440(2) 0.47316(19) 0.0284(5) Uani 1 1 d . . .
H7 H 0.5773 0.2309 0.4511 0.034 Uiso 1 1 calc R . .
C8 C 0.5438(2) 0.1267(2) 0.6000(2) 0.0276(5) Uani 1 1 d . . .
C9 C 1.1154(2) 0.3078(2) 0.7205(2) 0.0395(6) Uani 1 1 d . . .
H9A H 1.1338 0.3051 0.6355 0.059 Uiso 1 1 calc R . .
H9B H 1.1271 0.2278 0.7598 0.059 Uiso 1 1 calc R . .
H9C H 1.1845 0.3624 0.7822 0.059 Uiso 1 1 calc R . .
C10 C 0.9428(3) 0.4785(2) 0.6429(2) 0.0394(6) Uani 1 1 d . . .
H10A H 0.8418 0.5041 0.6232 0.059 Uiso 1 1 calc R . .
H10B H 0.9674 0.4821 0.5611 0.059 Uiso 1 1 calc R . .
H10C H 1.0078 0.5312 0.7107 0.059 Uiso 1 1 calc R . .
C11 C 0.5276(3) -0.0040(2) 0.6316(2) 0.0392(6) Uani 1 1 d . . .
H11A H 0.5193 -0.0105 0.7207 0.059 Uiso 1 1 calc R . .
H11B H 0.6131 -0.0486 0.6298 0.059 Uiso 1 1 calc R . .
H11C H 0.4401 -0.0370 0.5646 0.059 Uiso 1 1 calc R . .
C12 C 0.4070(2) 0.1958(2) 0.5912(2) 0.0394(6) Uani 1 1 d . . .
H12A H 0.3831 0.1818 0.6723 0.059 Uiso 1 1 calc R . .
H12B H 0.3262 0.1690 0.5127 0.059 Uiso 1 1 calc R . .
H12C H 0.4237 0.2811 0.5828 0.059 Uiso 1 1 calc R . .
C13 C 0.9502(2) 0.4073(2) 1.0803(2) 0.0310(5) Uani 1 1 d . . .
C14 C 1.0060(3) 0.3324(2) 1.1907(2) 0.0400(6) Uani 1 1 d . . .
H14 H 1.0900 0.2856 1.2006 0.048 Uiso 1 1 calc R . .
C15 C 0.9383(3) 0.3263(3) 1.2860(2) 0.0477(7) Uani 1 1 d . . .
H15 H 0.9768 0.2757 1.3615 0.057 Uiso 1 1 calc R . .
C16 C 0.8164(3) 0.3929(3) 1.2722(2) 0.0478(7) Uani 1 1 d . . .
H16 H 0.7710 0.3884 1.3380 0.057 Uiso 1 1 calc R . .
C17 C 0.7600(3) 0.4665(2) 1.1625(2) 0.0450(6) Uani 1 1 d . . .
H17 H 0.6750 0.5121 1.1522 0.054 Uiso 1 1 calc R . .
C18 C 0.8274(2) 0.4739(2) 1.0674(2) 0.0375(5) Uani 1 1 d . . .
H18 H 0.7888 0.5252 0.9925 0.045 Uiso 1 1 calc R . .
C19 C 0.4893(2) 0.1311(2) 0.1962(2) 0.0302(5) Uani 1 1 d . . .
C20 C 0.5868(2) 0.0791(3) 0.1443(2) 0.0413(6) Uani 1 1 d . . .
H20 H 0.6356 0.0077 0.1827 0.050 Uiso 1 1 calc R . .
C21 C 0.6133(3) 0.1307(3) 0.0369(3) 0.0495(7) Uani 1 1 d . . .
H21 H 0.6804 0.0943 0.0019 0.059 Uiso 1 1 calc R . .
C22 C 0.5447(3) 0.2328(3) -0.0194(2) 0.0499(7) Uani 1 1 d . . .
H22 H 0.5640 0.2678 -0.0930 0.060 Uiso 1 1 calc R . .
C23 C 0.4473(3) 0.2850(3) 0.0308(2) 0.0479(7) Uani 1 1 d . . .
H23 H 0.3991 0.3563 -0.0085 0.057 Uiso 1 1 calc R . .
C24 C 0.4185(2) 0.2348(2) 0.1378(2) 0.0382(6) Uani 1 1 d . . .
H24 H 0.3503 0.2713 0.1714 0.046 Uiso 1 1 calc R . .

loop_
_atom_site_aniso_label
_atom_site_aniso_U_11
_atom_site_aniso_U_22
_atom_site_aniso_U_33
_atom_site_aniso_U_23
_atom_site_aniso_U_13
_atom_site_aniso_U_12
S1 0.0343(3) 0.0496(4) 0.0323(3) -0.0089(3) 0.0131(2) -0.0137(3)
S2 0.0411(3) 0.0479(4) 0.0316(3) -0.0061(3) 0.0115(2) -0.0192(3)
O1 0.0284(8) 0.0324(9) 0.0272(7) -0.0013(7) 0.0102(6) -0.0046(7)
O2 0.0289(8) 0.0311(9) 0.0253(7) -0.0017(6) 0.0110(6) -0.0025(6)
C1 0.0231(11) 0.0379(14) 0.0279(11) -0.0012(10) 0.0098(9) -0.0053(10)
C2 0.0245(10) 0.0320(13) 0.0258(10) -0.0012(10) 0.0083(8) -0.0022(10)
C3 0.0323(11) 0.0334(13) 0.0271(11) 0.0034(10) 0.0092(9) -0.0013(10)
C4 0.0296(11) 0.0279(12) 0.0292(11) 0.0026(10) 0.0090(8) 0.0009(9)
C5 0.0261(10) 0.0311(12) 0.0314(11) -0.0013(10) 0.0103(8) 0.0026(10)
C6 0.0331(11) 0.0351(13) 0.0300(11) -0.0050(10) 0.0140(9) -0.0030(10)
C7 0.0283(11) 0.0297(13) 0.0274(11) -0.0012(10) 0.0098(9) -0.0079(10)
C8 0.0275(11) 0.0289(12) 0.0284(11) -0.0011(10) 0.0121(9) -0.0033(9)
C9 0.0277(12) 0.0537(17) 0.0395(13) -0.0068(12) 0.0146(10) -0.0041(11)
C10 0.0449(14) 0.0368(14) 0.0381(13) 0.0007(12) 0.0161(11) -0.0074(12)
C11 0.0452(14) 0.0369(14) 0.0386(13) 0.0000(12) 0.0181(11) -0.0095(11)
C12 0.0315(12) 0.0486(16) 0.0413(13) -0.0061(12) 0.0167(10) -0.0018(11)
C13 0.0327(11) 0.0331(13) 0.0284(11) -0.0089(11) 0.0120(9) -0.0072(11)
C14 0.0400(13) 0.0389(14) 0.0392(13) -0.0001(12) 0.0110(11) -0.0006(12)
C15 0.0585(17) 0.0533(17) 0.0318(12) 0.0017(13) 0.0160(12) -0.0073(15)
C16 0.0475(15) 0.060(2) 0.0423(14) -0.0143(14) 0.0230(12) -0.0113(14)
C17 0.0370(13) 0.0534(17) 0.0465(14) -0.0162(14) 0.0167(11) 0.0002(12)
C18 0.0357(12) 0.0398(14) 0.0331(12) -0.0039(11) 0.0069(10) -0.0024(11)
C19 0.0282(11) 0.0354(13) 0.0254(10) -0.0074(10) 0.0070(8) -0.0061(10)
C20 0.0419(13) 0.0413(15) 0.0415(12) -0.0054(13) 0.0153(10) 0.0016(12)
C21 0.0552(16) 0.0576(18) 0.0447(14) -0.0148(15) 0.0285(12) -0.0057(15)
C22 0.0611(17) 0.0615(19) 0.0276(12) -0.0052(13) 0.0160(12) -0.0223(15)
C23 0.0550(16) 0.0450(16) 0.0339(13) 0.0059(12) 0.0026(11) -0.0017(13)
C24 0.0344(12) 0.0415(14) 0.0367(12) -0.0057(12) 0.0096(10) 0.0063(11)

loop_
_atom_type_symbol
_atom_type_description
_atom_type_scat_dispersion_real
_atom_type_scat_dispersion_imag
_atom_type_scat_source
C C 0.0033 0.0016 'International Tables Vol C Tables 4.2.6.8 and 6.1.1.4'
H H 0.0000 0.0000 'International Tables Vol C Tables 4.2.6.8 and 6.1.1.4'
O O 0.0106 0.0060 'International Tables Vol C Tables 4.2.6.8 and 6.1.1.4'
S S 0.1246 0.1234 'International Tables Vol C Tables 4.2.6.8 and 6.1.1.4'

loop_
_geom_angle_atom_site_label_1
_geom_angle_atom_site_label_2
_geom_angle_atom_site_label_3
_geom_angle
_geom_angle_site_symmetry_1
_geom_angle_site_symmetry_3
_geom_angle_publ_flag
C13 S1 C2 100.25(10) . . ?
C19 S2 C7 100.11(10) . . ?
C5 O1 C1 115.56(15) . . ?
C4 O2 C8 116.05(15) . . ?
O1 C1 C10 104.55(17) . . ?
O1 C1 C9 110.01(17) . . ?
C10 C1 C9 110.2(2) . . ?
O1 C1 C2 107.24(16) . . ?
C10 C1 C2 110.77(18) . . ?
C9 C1 C2 113.60(18) . . ?
C3 C2 C1 112.08(17) . . ?
C3 C2 S1 110.07(14) . . ?
C1 C2 S1 110.06(14) . . ?
C3 C2 H2 108.2 . . ?
C1 C2 H2 108.2 . . ?
S1 C2 H2 108.2 . . ?
C4 C3 C2 111.27(17) . . ?
C4 C3 H3A 109.4 . . ?
C2 C3 H3A 109.4 . . ?
C4 C3 H3B 109.4 . . ?
C2 C3 H3B 109.4 . . ?
H3A C3 H3B 108.0 . . ?
O2 C4 C3 106.84(17) . . ?
O2 C4 C5 111.32(16) . . ?
C3 C4 C5 110.73(17) . . ?
O2 C4 H4 109.3 . . ?
C3 C4 H4 109.3 . . ?
C5 C4 H4 109.3 . . ?
O1 C5 C6 107.12(17) . . ?
O1 C5 C4 110.82(17) . . ?
C6 C5 C4 110.44(17) . . ?
O1 C5 H5 109.5 . . ?
C6 C5 H5 109.5 . . ?
C4 C5 H5 109.5 . . ?
C5 C6 C7 111.84(17) . . ?
C5 C6 H6A 109.2 . . ?
C7 C6 H6A 109.2 . . ?
C5 C6 H6B 109.2 . . ?
C7 C6 H6B 109.2 . . ?
H6A C6 H6B 107.9 . . ?
C6 C7 C8 112.61(16) . . ?
C6 C7 S2 110.79(15) . . ?
C8 C7 S2 109.22(14) . . ?
C6 C7 H7 108.0 . . ?
C8 C7 H7 108.0 . . ?
S2 C7 H7 108.0 . . ?
O2 C8 C12 103.27(17) . . ?
O2 C8 C11 110.62(19) . . ?
C12 C8 C11 110.4(2) . . ?
O2 C8 C7 107.58(16) . . ?
C12 C8 C7 111.48(18) . . ?
C11 C8 C7 113.01(18) . . ?
C1 C9 H9A 109.5 . . ?
C1 C9 H9B 109.5 . . ?
H9A C9 H9B 109.5 . . ?
C1 C9 H9C 109.5 . . ?
H9A C9 H9C 109.5 . . ?
H9B C9 H9C 109.5 . . ?
C1 C10 H10A 109.5 . . ?
C1 C10 H10B 109.5 . . ?
H10A C10 H10B 109.5 . . ?
C1 C10 H10C 109.5 . . ?
H10A C10 H10C 109.5 . . ?
H10B C10 H10C 109.5 . . ?
C8 C11 H11A 109.5 . . ?
C8 C11 H11B 109.5 . . ?
H11A C11 H11B 109.5 . . ?
C8 C11 H11C 109.5 . . ?
H11A C11 H11C 109.5 . . ?
H11B C11 H11C 109.5 . . ?
C8 C12 H12A 109.5 . . ?
C8 C12 H12B 109.5 . . ?
H12A C12 H12B 109.5 . . ?
C8 C12 H12C 109.5 . . ?
H12A C12 H12C 109.5 . . ?
H12B C12 H12C 109.5 . . ?
C18 C13 C14 119.2(2) . . ?
C18 C13 S1 120.81(18) . . ?
C14 C13 S1 119.96(17) . . ?
C15 C14 C13 119.7(2) . . ?
C15 C14 H14 120.1 . . ?
C13 C14 H14 120.1 . . ?
C16 C15 C14 120.6(3) . . ?
C16 C15 H15 119.7 . . ?
C14 C15 H15 119.7 . . ?
C15 C16 C17 119.9(2) . . ?
C15 C16 H16 120.1 . . ?
C17 C16 H16 120.1 . . ?
C16 C17 C18 119.9(2) . . ?
C16 C17 H17 120.0 . . ?
C18 C17 H17 120.0 . . ?
C13 C18 C17 120.6(2) . . ?
C13 C18 H18 119.7 . . ?
C17 C18 H18 119.7 . . ?
C20 C19 C24 118.9(2) . . ?
C20 C19 S2 120.48(19) . . ?
C24 C19 S2 120.60(17) . . ?
C21 C20 C19 120.1(3) . . ?
C21 C20 H20 119.9 . . ?
C19 C20 H20 119.9 . . ?
C22 C21 C20 120.9(2) . . ?
C22 C21 H21 119.6 . . ?
C20 C21 H21 119.6 . . ?
C21 C22 C23 119.5(2) . . ?
C21 C22 H22 120.2 . . ?
C23 C22 H22 120.2 . . ?
C22 C23 C24 120.7(3) . . ?
C22 C23 H23 119.7 . . ?
C24 C23 H23 119.7 . . ?
C23 C24 C19 119.9(2) . . ?
C23 C24 H24 120.1 . . ?
C19 C24 H24 120.1 . . ?

loop_
_geom_bond_atom_site_label_1
_geom_bond_atom_site_label_2
_geom_bond_distance
_geom_bond_site_symmetry_2
_geom_bond_publ_flag
S1 C13 1.779(2) . ?
S1 C2 1.838(2) . ?
S2 C19 1.774(2) . ?
S2 C7 1.840(2) . ?
O1 C5 1.433(3) . ?
O1 C1 1.449(2) . ?
O2 C4 1.433(2) . ?
O2 C8 1.450(2) . ?
C1 C10 1.518(3) . ?
C1 C9 1.529(3) . ?
C1 C2 1.543(3) . ?
C2 C3 1.520(3) . ?
C2 H2 1.0000 . ?
C3 C4 1.519(3) . ?
C3 H3A 0.9900 . ?
C3 H3B 0.9900 . ?
C4 C5 1.519(3) . ?
C4 H4 1.0000 . ?
C5 C6 1.518(3) . ?
C5 H5 1.0000 . ?
C6 C7 1.524(3) . ?
C6 H6A 0.9900 . ?
C6 H6B 0.9900 . ?
C7 C8 1.543(3) . ?
C7 H7 1.0000 . ?
C8 C12 1.521(3) . ?
C8 C11 1.525(3) . ?
C9 H9A 0.9800 . ?
C9 H9B 0.9800 . ?
C9 H9C 0.9800 . ?
C10 H10A 0.9800 . ?
C10 H10B 0.9800 . ?
C10 H10C 0.9800 . ?
C11 H11A 0.9800 . ?
C11 H11B 0.9800 . ?
C11 H11C 0.9800 . ?
C12 H12A 0.9800 . ?
C12 H12B 0.9800 . ?
C12 H12C 0.9800 . ?
C13 C18 1.381(3) . ?
C13 C14 1.394(3) . ?
C14 C15 1.389(3) . ?
C14 H14 0.9500 . ?
C15 C16 1.372(4) . ?
C15 H15 0.9500 . ?
C16 C17 1.381(4) . ?
C16 H16 0.9500 . ?
C17 C18 1.385(3) . ?
C17 H17 0.9500 . ?
C18 H18 0.9500 . ?
C19 C20 1.383(3) . ?
C19 C24 1.387(3) . ?
C20 C21 1.382(3) . ?
C20 H20 0.9500 . ?
C21 C22 1.359(4) . ?
C21 H21 0.9500 . ?
C22 C23 1.372(4) . ?
C22 H22 0.9500 . ?
C23 C24 1.382(3) . ?
C23 H23 0.9500 . ?
C24 H24 0.9500 . ?

loop_
_geom_torsion_atom_site_label_1
_geom_torsion_atom_site_label_2
_geom_torsion_atom_site_label_3
_geom_torsion_atom_site_label_4
_geom_torsion
_geom_torsion_site_symmetry_1
_geom_torsion_site_symmetry_2
_geom_torsion_site_symmetry_3
_geom_torsion_site_symmetry_4
_geom_torsion_publ_flag
C5 O1 C1 C10 -177.22(17) . . . . ?
C5 O1 C1 C9 64.4(2) . . . . ?
C5 O1 C1 C2 -59.6(2) . . . . ?
O1 C1 C2 C3 54.6(2) . . . . ?
C10 C1 C2 C3 168.10(18) . . . . ?
C9 C1 C2 C3 -67.2(2) . . . . ?
O1 C1 C2 S1 177.43(14) . . . . ?
C10 C1 C2 S1 -69.1(2) . . . . ?
C9 C1 C2 S1 55.7(2) . . . . ?
C13 S1 C2 C3 -61.81(17) . . . . ?
C13 S1 C2 C1 174.17(15) . . . . ?
C1 C2 C3 C4 -52.9(2) . . . . ?
S1 C2 C3 C4 -175.70(14) . . . . ?
C8 O2 C4 C3 -179.22(16) . . . . ?
C8 O2 C4 C5 59.8(2) . . . . ?
C2 C3 C4 O2 -70.5(2) . . . . ?
C2 C3 C4 C5 50.9(2) . . . . ?
C1 O1 C5 C6 -179.21(16) . . . . ?
C1 O1 C5 C4 60.3(2) . . . . ?
O2 C4 C5 O1 65.6(2) . . . . ?
C3 C4 C5 O1 -53.1(2) . . . . ?
O2 C4 C5 C6 -53.0(2) . . . . ?
C3 C4 C5 C6 -171.67(18) . . . . ?
O1 C5 C6 C7 -70.5(2) . . . . ?
C4 C5 C6 C7 50.3(2) . . . . ?
C5 C6 C7 C8 -51.7(3) . . . . ?
C5 C6 C7 S2 -174.33(15) . . . . ?
C19 S2 C7 C6 -71.27(17) . . . . ?
C19 S2 C7 C8 164.12(15) . . . . ?
C4 O2 C8 C12 -175.98(17) . . . . ?
C4 O2 C8 C11 65.9(2) . . . . ?
C4 O2 C8 C7 -58.0(2) . . . . ?
C6 C7 C8 O2 52.6(2) . . . . ?
S2 C7 C8 O2 176.18(14) . . . . ?
C6 C7 C8 C12 165.19(18) . . . . ?
S2 C7 C8 C12 -71.3(2) . . . . ?
C6 C7 C8 C11 -69.8(2) . . . . ?
S2 C7 C8 C11 53.8(2) . . . . ?
C2 S1 C13 C18 -73.6(2) . . . . ?
C2 S1 C13 C14 108.78(19) . . . . ?
C18 C13 C14 C15 -0.5(3) . . . . ?
S1 C13 C14 C15 177.24(19) . . . . ?
C13 C14 C15 C16 0.4(4) . . . . ?
C14 C15 C16 C17 0.1(4) . . . . ?
C15 C16 C17 C18 -0.7(4) . . . . ?
C14 C13 C18 C17 -0.1(3) . . . . ?
S1 C13 C18 C17 -177.74(18) . . . . ?
C16 C17 C18 C13 0.6(4) . . . . ?
C7 S2 C19 C20 93.44(19) . . . . ?
C7 S2 C19 C24 -88.06(19) . . . . ?
C24 C19 C20 C21 0.5(3) . . . . ?
S2 C19 C20 C21 179.01(19) . . . . ?
C19 C20 C21 C22 0.0(4) . . . . ?
C20 C21 C22 C23 -0.3(4) . . . . ?
C21 C22 C23 C24 0.1(4) . . . . ?
C22 C23 C24 C19 0.5(4) . . . . ?
C20 C19 C24 C23 -0.7(3) . . . . ?
S2 C19 C24 C23 -179.25(18) . . . . ?

loop_
_cod_related_entry_id
_cod_related_entry_database
_cod_related_entry_code
1 ChemSpider 9433529
